data_4518105
loop_
_publ_author_name
'Dalabehera, Nihar Ranjan'
'Meher, Sagarika'
'Bhusana Palai, Bibhuti'
'Sharma, Nagendra K.'

_publ_section_title
;
 Instability of Amide Bond with Trifluoroacetic Acid (20%): Synthesis,
 Conformational Analysis, and Mechanistic Insights into Cleavable Amide
 Bond Comprising \b-Troponylhydrazino Acid.
;
_journal_issue 40
_journal_name_full 'ACS omega'
_journal_page_first 26141
_journal_page_last 26152
_journal_paper_doi 10.1021/acsomega.0c03729
_journal_volume 5
_journal_year 2020
_chemical_formula_moiety 'C10 H10 N2 O2'
_chemical_formula_sum 'C10 H10 N2 O2'
_chemical_formula_weight 190.20
_chemical_name_systematic NRD_50
_space_group_crystal_system monoclinic
_space_group_IT_number 14
_space_group_name_Hall '-P 2ybc'
_space_group_name_H-M_alt 'P 1 21/c 1'
_symmetry_Int_Tables_number 14
_atom_sites_solution_primary dual
_audit_creation_date 2018-09-26
_audit_creation_method
;
Olex2 1.2-ac3
(compiled 2017.02.24 svn.r3390 for Rigaku Oxford Diffraction, GUI svn.r5318)
;
_cell_angle_alpha 90
_cell_angle_beta 105.389(4)
_cell_angle_gamma 90
_cell_formula_units_Z 4
_cell_length_a 9.7164(4)
_cell_length_b 12.3920(4)
_cell_length_c 7.6809(3)
_cell_measurement_reflns_used 4519
_cell_measurement_temperature 293(2)
_cell_measurement_theta_max 76.7080
_cell_measurement_theta_min 4.6930
_cell_volume 891.67(6)
_computing_cell_refinement 'CrysAlisPro 1.171.39.29d (Rigaku OD, 2017)'
_computing_data_collection 'CrysAlisPro 1.171.39.29d (Rigaku OD, 2017)'
_computing_data_reduction 'CrysAlisPro 1.171.39.29d (Rigaku OD, 2017)'
_computing_molecular_graphics 'Olex2 (Dolomanov et al., 2009)'
_computing_publication_material 'Olex2 (Dolomanov et al., 2009)'
_computing_structure_refinement 'olex2.refine (Bourhis et al., 2015)'
_computing_structure_solution 'ShelXT (Sheldrick, 2015)'
_diffrn_ambient_temperature 298
_diffrn_detector 'CCD plate'
_diffrn_detector_type 'Pilatus 200K'
_diffrn_measured_fraction_theta_full 0.9725
_diffrn_measured_fraction_theta_max 0.9725
_diffrn_measurement_details
;
List of Runs (angles in degrees, time in seconds):

  # Type    Start    End  Width  t~exp~   \w     \q     \k     \f   Frames
--------------------------------------------------------------------------
  1  \w   -104.00 -35.00   0.50    1.00    --  -38.50 -39.00-161.00  138
  2  \w    -42.00  28.00   0.50    1.00    --  -38.50  39.00  -7.00  140
  3  \w    -17.00  53.00   0.50    1.00    --   49.06 -39.00-161.00  140
  4  \w     46.00 115.00   0.50    1.00    --   49.06  39.00  -7.00  138
  5  \w    103.00 172.00   0.50    5.37    --  106.38  39.00  -7.00  138
  6  \w     41.00 110.00   0.50    5.37    --  106.38 -39.00-161.00  138
  7  \w    -50.00  24.00   0.50    1.00    --  -38.50  57.00 120.00  148
  8  \w    -17.00  52.00   0.50    1.00    --   49.06 -37.00  60.00  138
  9  \w    102.00 171.00   0.50    5.37    --  106.38  45.00-120.00  138
 10  \w     94.00 171.00   0.50    5.37    --  106.38 125.00-120.00  154
 11  \w    102.00 171.00   0.50    5.37    --  106.38  45.00  30.00  138
 12  \w    102.00 171.00   0.50    5.37    --  106.38  45.00 -90.00  138
 13  \w     42.00 111.00   0.50    5.37    --  106.38 -45.00 -90.00  138
 14  \w     38.00 109.00   0.50    5.37    --  106.38 -94.00-180.00  142
 15  \w     42.00 111.00   0.50    5.37    --  106.38 -45.00  30.00  138
 16  \w     44.00 120.00   0.50    5.37    --  106.38 -61.00 -60.00  152
 17  \w     42.00 111.00   0.50    5.37    --  106.38 -45.00   0.00  138
 18  \w     26.00 114.00   0.50    1.00    --   49.06  77.00 120.00  176
;
_diffrn_measurement_device 'four-circle diffractometer'
_diffrn_measurement_device_type 'SuperNova, Dual, Cu at home/near, Pilatus 200K'
_diffrn_measurement_method '\w scans'
_diffrn_orient_matrix_type 'CrysAlisPro convention (1999,Acta A55,543-557)'
_diffrn_orient_matrix_UB_11 -0.1433790000
_diffrn_orient_matrix_UB_12 0.0075850000
_diffrn_orient_matrix_UB_13 0.0494680000
_diffrn_orient_matrix_UB_21 -0.0738753000
_diffrn_orient_matrix_UB_22 -0.0617977000
_diffrn_orient_matrix_UB_23 -0.1736279000
_diffrn_orient_matrix_UB_31 0.0324532000
_diffrn_orient_matrix_UB_32 -0.1075706000
_diffrn_orient_matrix_UB_33 0.1032780000
_diffrn_radiation_monochromator mirror
_diffrn_radiation_probe x-ray
_diffrn_radiation_type 'Cu K\a'
_diffrn_radiation_wavelength 1.54184
_diffrn_reflns_av_R_equivalents 0.1030
_diffrn_reflns_av_unetI/netI 0.0431
_diffrn_reflns_limit_h_max 12
_diffrn_reflns_limit_h_min -11
_diffrn_reflns_limit_k_max 12
_diffrn_reflns_limit_k_min -15
_diffrn_reflns_limit_l_max 9
_diffrn_reflns_limit_l_min -9
_diffrn_reflns_number 6532
_diffrn_reflns_theta_full 76.9379
_diffrn_reflns_theta_max 76.94
_diffrn_reflns_theta_min 4.72
_diffrn_source 'micro-focus sealed X-ray tube'
_diffrn_source_type 'SuperNova (Cu) X-ray Source'
_exptl_absorpt_coefficient_mu 0.834
_exptl_absorpt_correction_T_max 1.00000
_exptl_absorpt_correction_T_min 0.21212
_exptl_absorpt_correction_type multi-scan
_exptl_absorpt_process_details
;
CrysAlisPro 1.171.39.29d (Rigaku Oxford Diffraction, 2017)
Empirical absorption correction using spherical harmonics,
 implemented in SCALE3 ABSPACK scaling algorithm.
;
_exptl_crystal_colour 'metallic light brown'
_exptl_crystal_colour_lustre metallic
_exptl_crystal_colour_modifier light
_exptl_crystal_colour_primary brown
_exptl_crystal_density_diffrn 1.4167
_exptl_crystal_description needle
_exptl_crystal_F_000 401.3667
_exptl_crystal_size_max 0.001
_exptl_crystal_size_mid 0.0001
_exptl_crystal_size_min 0.0001
_refine_diff_density_max 0.3699
_refine_diff_density_min -0.3353
_refine_diff_density_rms 0.1074
_refine_ls_d_res_high 0.7914
_refine_ls_d_res_low 9.3680
_refine_ls_goodness_of_fit_ref 1.0341
_refine_ls_hydrogen_treatment constr
_refine_ls_matrix_type full
_refine_ls_number_constraints 18
_refine_ls_number_parameters 127
_refine_ls_number_reflns 1838
_refine_ls_number_restraints 0
_refine_ls_restrained_S_all 1.0341
_refine_ls_R_factor_all 0.0853
_refine_ls_R_factor_gt 0.0805
_refine_ls_shift/su_max 0.0000
_refine_ls_shift/su_mean 0.0000
_refine_ls_structure_factor_coef Fsqd
_refine_ls_weighting_details 'w=1/[\s^2^(Fo^2^)+(0.1933P)^2^+0.1420P] where P=(Fo^2^+2Fc^2^)/3'
_refine_ls_weighting_scheme calc
_refine_ls_wR_factor_gt 0.2538
_refine_ls_wR_factor_ref 0.2620
_reflns_Friedel_coverage 0.0
_reflns_limit_h_max 11
_reflns_limit_h_min -12
_reflns_limit_k_max 15
_reflns_limit_k_min 0
_reflns_limit_l_max 9
_reflns_limit_l_min 0
_reflns_number_gt 1563
_reflns_number_total 1838
_reflns_threshold_expression I>=2u(I)
_cod_data_source_file ao0c03729_si_005.cif
_cod_data_source_block NKS_NRD_50
_cod_depositor_comments 'Adding full bibliography for 4518104--4518107.cif.'
_cod_database_code 4518105
_chemical_oxdiff_formula 'C40 H44 N8 O8 '
_diffrn_oxdiff_ac3_digest_frames
;
010f2a114b57894baacfeb4c8401ccec93000302c45
;
_reflns_odcompleteness_completeness 99.82
_reflns_odcompleteness_iscentric 1
_reflns_odcompleteness_theta 66.97
_olex2_refinement_description
;
1. Fixed Uiso
 At 1.2 times of:
  All C(H) groups, All C(H,H) groups, All N(H) groups
2.a Secondary CH2 refined with riding coordinates:
 C009(H00a,H00b), C00A(H00c,H00d)
2.b Aromatic/amide H refined with riding coordinates:
 N004(H004), C007(H007), C00B(H00e), C00C(H00f), C00D(H00g), C00E(H00h)
;
_olex2_submission_special_instructions 'No special instructions were received'
_oxdiff_exptl_absorpt_empirical_details
;
Empirical correction (ABSPACK) includes:
- Absorption correction using spherical harmonics
- Frame scaling
;
_oxdiff_exptl_absorpt_empirical_full_max 4.785
_oxdiff_exptl_absorpt_empirical_full_min 0.151

loop_
_space_group_symop_id
_space_group_symop_operation_xyz
1 x,y,z
2 -x,y+1/2,-z+1/2
3 -x,-y,-z
4 x,-y-1/2,z-1/2

loop_
_atom_site_label
_atom_site_type_symbol
_atom_site_fract_x
_atom_site_fract_y
_atom_site_fract_z
_atom_site_U_iso_or_equiv
_atom_site_adp_type
_atom_site_occupancy
_atom_site_refinement_flags_posn
N001 N 0.4336(2) 0.31610(12) 0.6835(2) 0.0523(5) Uani 1.000000 .
O002 O 0.3121(2) 0.12513(14) 0.5415(3) 0.0754(6) Uani 1.000000 .
O003 O 0.7002(2) 0.17424(15) 0.9774(3) 0.0822(7) Uani 1.000000 .
N004 N 0.4986(2) 0.22295(13) 0.7660(3) 0.0597(6) Uani 1.000000 .
C005 C 0.3071(2) 0.31680(16) 0.5590(3) 0.0476(6) Uani 1.000000 .
C006 C 0.2428(3) 0.21238(18) 0.4894(3) 0.0534(6) Uani 1.000000 .
C007 C 0.2486(2) 0.41884(18) 0.5026(3) 0.0567(6) Uani 1.000000 .
C008 C 0.6227(2) 0.24310(19) 0.8877(3) 0.0576(6) Uani 1.000000 .
C009 C 0.5168(2) 0.41121(17) 0.7664(3) 0.0564(6) Uani 1.000000 .
C00A C 0.6486(3) 0.36316(19) 0.8953(3) 0.0639(7) Uani 1.000000 .
C00B C 0.1075(3) 0.2024(2) 0.3659(3) 0.0639(7) Uani 1.000000 .
C00C C 0.1215(3) 0.4488(2) 0.3842(3) 0.0666(7) Uani 1.000000 .
C00D C 0.0068(3) 0.2753(2) 0.2769(3) 0.0723(8) Uani 1.000000 .
C00E C 0.0118(3) 0.3867(2) 0.2814(4) 0.0768(8) Uani 1.000000 .
H004 H 0.4632(2) 0.15937(13) 0.7417(3) 0.0716(7) Uiso 1.000000 R
H007 H 0.3062(2) 0.47647(18) 0.5548(3) 0.0680(7) Uiso 1.000000 R
H00a H 0.5425(2) 0.45552(17) 0.6757(3) 0.0676(7) Uiso 1.000000 R
H00b H 0.4635(2) 0.45473(17) 0.8308(3) 0.0676(7) Uiso 1.000000 R
H00c H 0.6601(3) 0.39025(19) 1.0168(3) 0.0767(8) Uiso 1.000000 R
H00d H 0.7335(3) 0.38053(19) 0.8572(3) 0.0767(8) Uiso 1.000000 R
H00e H 0.0805(3) 0.1310(2) 0.3387(3) 0.0767(8) Uiso 1.000000 R
H00f H 0.1073(3) 0.5229(2) 0.3713(3) 0.0799(8) Uiso 1.000000 R
H00g H -0.0763(3) 0.2456(2) 0.2035(3) 0.0867(9) Uiso 1.000000 R
H00h H -0.0659(3) 0.4233(2) 0.2084(4) 0.0922(10) Uiso 1.000000 R

loop_
_atom_site_aniso_label
_atom_site_aniso_U_11
_atom_site_aniso_U_22
_atom_site_aniso_U_33
_atom_site_aniso_U_12
_atom_site_aniso_U_13
_atom_site_aniso_U_23
N001 0.0607(11) 0.0291(9) 0.0558(10) -0.0006(6) -0.0047(8) 0.0017(6)
O002 0.0929(13) 0.0321(9) 0.0818(12) -0.0016(7) -0.0109(9) -0.0080(7)
O003 0.0806(13) 0.0494(12) 0.0933(14) 0.0111(8) -0.0178(10) 0.0100(8)
N004 0.0676(11) 0.0294(10) 0.0680(11) 0.0018(7) -0.0065(9) 0.0054(7)
C005 0.0545(11) 0.0360(12) 0.0465(10) -0.0023(7) 0.0034(8) -0.0010(7)
C006 0.0666(13) 0.0354(11) 0.0517(11) -0.0049(8) 0.0045(9) -0.0047(8)
C007 0.0625(12) 0.0361(11) 0.0603(12) -0.0011(8) -0.0032(9) -0.0004(8)
C008 0.0594(12) 0.0425(12) 0.0609(12) 0.0050(8) -0.0018(9) 0.0034(8)
C009 0.0637(12) 0.0324(10) 0.0604(12) -0.0052(8) -0.0055(9) -0.0004(8)
C00A 0.0636(13) 0.0426(13) 0.0696(14) -0.0030(9) -0.0101(10) -0.0000(9)
C00B 0.0704(14) 0.0469(12) 0.0633(13) -0.0115(10) -0.0019(11) -0.0105(9)
C00C 0.0667(14) 0.0441(13) 0.0754(14) 0.0075(9) -0.0048(11) 0.0046(10)
C00D 0.0632(14) 0.0684(17) 0.0702(15) -0.0073(10) -0.0087(11) -0.0103(12)
C00E 0.0647(14) 0.0641(16) 0.0825(17) 0.0060(11) -0.0140(12) -0.0022(12)

loop_
_atom_type_symbol
_atom_type_scat_dispersion_real
_atom_type_scat_dispersion_imag
_atom_type_scat_Cromer_Mann_a1
_atom_type_scat_Cromer_Mann_a2
_atom_type_scat_Cromer_Mann_a3
_atom_type_scat_Cromer_Mann_a4
_atom_type_scat_Cromer_Mann_b1
_atom_type_scat_Cromer_Mann_b2
_atom_type_scat_Cromer_Mann_b3
_atom_type_scat_Cromer_Mann_b4
_atom_type_scat_Cromer_Mann_c
_atom_type_scat_source
_atom_type_scat_dispersion_source
H 0.00000 0.00000 0.49300 0.32291 0.14019 0.04081 10.51090 26.12570 3.14236 57.79970 0.0030380000826 'International Tables Volume C Table 6.1.1.4 (pp. 500-502)' 'Henke, Gullikson and Davis, At. Data and Nucl. Data Tables, 1993, 54, 2'
C 0.01920 0.00962 2.31000 1.02000 1.58860 0.86500 20.84390 10.20750 0.56870 51.65120 0.215599998832 'International Tables Volume C Table 6.1.1.4 (pp. 500-502)' 'Henke, Gullikson and Davis, At. Data and Nucl. Data Tables, 1993, 54, 2'
O 0.05239 0.03377 3.04850 2.28680 1.54630 0.86700 13.27710 5.70110 0.32390 32.90890 0.250800013542 'International Tables Volume C Table 6.1.1.4 (pp. 500-502)' 'Henke, Gullikson and Davis, At. Data and Nucl. Data Tables, 1993, 54, 2'
N 0.03256 0.01839 12.21260 3.13220 2.01250 1.16630 0.00570 9.89330 28.99750 0.58260 -11.5290002823 'International Tables Volume C Table 6.1.1.4 (pp. 500-502)' 'Henke, Gullikson and Davis, At. Data and Nucl. Data Tables, 1993, 54, 2'

loop_
_geom_angle_atom_site_label_1
_geom_angle_atom_site_label_2
_geom_angle_atom_site_label_3
_geom_angle
_geom_angle_site_symmetry_1
_geom_angle_site_symmetry_3
_geom_angle_publ_flag
C005 N001 N004 123.47(16) . . ?
C009 N001 N004 109.68(17) . . ?
C009 N001 C005 126.59(16) . . ?
C008 N004 N001 112.39(18) . . ?
H004 N004 N001 123.81(11) . . ?
H004 N004 C008 123.81(12) . . ?
C006 C005 N001 118.20(18) . . ?
C007 C005 N001 116.36(17) . . ?
C007 C005 C006 125.4(2) . . ?
C005 C006 O002 119.4(2) . . ?
C00B C006 O002 117.1(2) . . ?
C00B C006 C005 123.5(2) . . ?
C00C C007 C005 131.6(2) . . ?
H007 C007 C005 114.19(12) . . ?
H007 C007 C00C 114.19(15) . . ?
N004 C008 O003 124.7(2) . . ?
C00A C008 O003 126.5(2) . . ?
C00A C008 N004 108.75(18) . . ?
C00A C009 N001 103.85(16) . . ?
H00a C009 N001 110.99(12) . . ?
H00a C009 C00A 110.99(13) . . ?
H00b C009 N001 110.99(12) . . ?
H00b C009 C00A 110.99(13) . . ?
H00b C009 H00a 109.0 . . ?
C009 C00A C008 104.99(17) . . ?
H00c C00A C008 110.75(13) . . ?
H00c C00A C009 110.75(13) . . ?
H00d C00A C008 110.75(14) . . ?
H00d C00A C009 110.75(13) . . ?
H00d C00A H00c 108.8 . . ?
C00D C00B C006 133.8(2) . . ?
H00e C00B C006 113.11(14) . . ?
H00e C00B C00D 113.11(15) . . ?
C00E C00C C007 130.5(3) . . ?
H00f C00C C007 114.75(15) . . ?
H00f C00C C00E 114.75(16) . . ?
C00E C00D C00B 129.0(2) . . ?
H00g C00D C00B 115.49(15) . . ?
H00g C00D C00E 115.49(14) . . ?
C00D C00E C00C 126.0(2) . . ?
H00h C00E C00C 117.01(16) . . ?
H00h C00E C00D 117.01(14) . . ?

loop_
_geom_bond_atom_site_label_1
_geom_bond_atom_site_label_2
_geom_bond_distance
_geom_bond_site_symmetry_2
_geom_bond_publ_flag
N001 N004 1.386(2) . ?
N001 C005 1.342(3) . ?
N001 C009 1.475(2) . ?
O002 C006 1.281(3) . ?
O003 C008 1.223(3) . ?
N004 C008 1.338(3) . ?
N004 H004 0.8600 . ?
C005 C006 1.474(3) . ?
C005 C007 1.407(3) . ?
C006 C00B 1.408(3) . ?
C007 C00C 1.376(3) . ?
C007 H007 0.9300 . ?
C008 C00A 1.508(3) . ?
C009 C00A 1.517(3) . ?
C009 H00a 0.9700 . ?
C009 H00b 0.9700 . ?
C00A H00c 0.9700 . ?
C00A H00d 0.9700 . ?
C00B C00D 1.374(4) . ?
C00B H00e 0.9300 . ?
C00C C00E 1.380(4) . ?
C00C H00f 0.9300 . ?
C00D C00E 1.382(5) . ?
C00D H00g 0.9300 . ?
C00E H00h 0.9300 . ?
